data_1524011
loop_
_publ_author_name
'Bakakin, V.V.'
'Balko, V.P.'
'Solov'eva, L.P.'

_publ_section_title
;
 Crystal structure of milarite, armenite, and sogdianite
;
_journal_name_full Kristallografiya
_journal_page_first 741
_journal_page_last 745
_journal_volume 19
_journal_year 1974
_chemical_formula_sum 'K Li2.7 Na O30 Si12 Zr2'
_chemical_name_systematic 'K Zr2 Li2.7 Si12 O30 Na'
_space_group_IT_number 192
_symmetry_space_group_name_Hall '-P 6 2c'
_symmetry_space_group_name_H-M 'P 6/m c c'
_cell_angle_alpha 90
_cell_angle_beta 90
_cell_angle_gamma 120
_cell_formula_units_Z 2
_cell_length_a 10.083
_cell_length_b 10.083
_cell_length_c 14.24
_cell_volume 1253.777
_citation_journal_id_ASTM KRISAJ
_cod_data_source_file Bakakin_KRISAJ_1974_600.cif
_cod_data_source_block K1Li2.7Na1O30Si12Zr2
_cod_original_formula_sum 'K1 Li2.7 Na1 O30 Si12 Zr2'
_cod_database_code 1524011

loop_
_symmetry_equiv_pos_as_xyz
x,y,z
x-y,x,z
-y,x-y,z
-x,-y,z
-x+y,-x,z
y,-x+y,z
-y,-x,-z+1/2
x-y,-y,-z+1/2
x,x-y,-z+1/2
y,x,-z+1/2
-x+y,y,-z+1/2
-x,-x+y,-z+1/2
-x,-y,-z
-x+y,-x,-z
y,-x+y,-z
x,y,-z
x-y,x,-z
-y,x-y,-z
y,x,z-1/2
-x+y,y,z-1/2
-x,-x+y,z-1/2
-y,-x,z-1/2
x-y,-y,z-1/2
x,x-y,z-1/2

loop_
_atom_site_label
_atom_site_type_symbol
_atom_site_fract_x
_atom_site_fract_y
_atom_site_fract_z
_atom_site_occupancy
_atom_site_U_iso_or_equiv
O1 O-2 0.134 0.4 0 1 0.0
Zr1 Zr+4 0.3333 0.6667 0.25 1 0.0
K1 K+1 0 0 0.25 1 0.0
O3 O-2 0.163 0.504 0.173 1 0.0
Li1 Li+1 0 0.5 0.25 0.9 0.0
O2 O-2 0.221 0.28 0.137 1 0.0
Na1 Na+1 0.3333 0.6667 0 0.5 0.0
Si1 Si+4 0.115 0.354 0.11 1 0.0
